data_7134514
loop_
_publ_author_name
'Liberka, Michal'
'Gas, Piotr'
'Chorazy, Szymon'

_publ_section_title
;
 Decanuclear {CuI6ReV4} clusters utilizing cyanido and nitrido molecular
 bridges as efficient ligand-modulated luminophores
;
_journal_issue 47
_journal_name_full 'Chemical Communications'
_journal_page_first 8580
_journal_page_last 8583
_journal_paper_doi 10.1039/D5CC00403A
_journal_volume 61
_journal_year 2025
_chemical_absolute_configuration unk
_chemical_formula_moiety '2(C24 H20 P), C10 H5 N6 O2 Re, C H4 O'
_chemical_formula_sum 'C59 H49 N6 O3 P2 Re'
_chemical_formula_weight 1138.19
_space_group_IT_number 7
_space_group_name_Hall 'P -2yc'
_space_group_name_H-M_alt 'P 1 c 1'
_symmetry_cell_setting monoclinic
_symmetry_Int_Tables_number 7
_symmetry_space_group_name_Hall 'P -2yc'
_symmetry_space_group_name_H-M 'P 1 c 1'
_atom_sites_solution_hydrogens mixed
_audit_conform_dict_location ftp://ftp.iucr.org/pub/cif_core.dic
_audit_conform_dict_name cif_core.dic
_audit_conform_dict_version 2.4.5
_audit_creation_date 2024-01-16T18:28:00-00:00
_audit_creation_method 'WinGX routine CIF_UPDATE'
_audit_update_record
;
2025-04-10 deposited with the CCDC.	2025-05-08 downloaded from the CCDC.
;
_cell_angle_alpha 90
_cell_angle_beta 91.822(3)
_cell_angle_gamma 90
_cell_formula_units_Z 2
_cell_length_a 8.3360(7)
_cell_length_b 14.4518(13)
_cell_length_c 21.376(2)
_cell_measurement_reflns_used 33089
_cell_measurement_temperature 125(2)
_cell_measurement_theta_max 25.027
_cell_measurement_theta_min 2.371
_cell_measurement_wavelength 0.71073
_cell_volume 2573.9(4)
_computing_data_collection 'Bruker APEX4'
_computing_molecular_graphics 'Ortep for Windows (Farrugia, 2012)'
_computing_publication_material 'WinGX publication routines (Farrugia, 2012)'
_computing_structure_refinement 'SHELXL-2018/3 (Sheldrick, 2018)'
_computing_structure_solution 'SHELXT 2018/2 (Sheldrick, 2018)'
_diffrn_ambient_temperature 125(2)
_diffrn_measured_fraction_theta_full 0.998
_diffrn_measured_fraction_theta_max 0.998
_diffrn_measurement_device_type 'D8Quest Eco Photon50'
_diffrn_measurement_method \w
_diffrn_radiation_monochromator graphite
_diffrn_radiation_probe x-ray
_diffrn_radiation_type MoK\a
_diffrn_radiation_wavelength 0.71073
_diffrn_reflns_av_R_equivalents 0.0845
_diffrn_reflns_av_unetI/netI 0.0834
_diffrn_reflns_Laue_measured_fraction_full 0.998
_diffrn_reflns_Laue_measured_fraction_max 0.998
_diffrn_reflns_limit_h_max 9
_diffrn_reflns_limit_h_min -9
_diffrn_reflns_limit_k_max 17
_diffrn_reflns_limit_k_min -17
_diffrn_reflns_limit_l_max 25
_diffrn_reflns_limit_l_min -25
_diffrn_reflns_number 33089
_diffrn_reflns_point_group_measured_fraction_full 0.951
_diffrn_reflns_point_group_measured_fraction_max 0.951
_diffrn_reflns_theta_full 25.027
_diffrn_reflns_theta_max 25.027
_diffrn_reflns_theta_min 2.371
_diffrn_standards_decay_% 0
_diffrn_standards_interval_count 0
_diffrn_standards_interval_time 0
_diffrn_standards_number 0
_exptl_absorpt_coefficient_mu 2.474
_exptl_absorpt_correction_T_max 0.7454
_exptl_absorpt_correction_T_min 0.6478
_exptl_absorpt_correction_type multi-scan
_exptl_absorpt_process_details 'TWINABS (Sheldrick, 2009)'
_exptl_crystal_colour yellow
_exptl_crystal_density_diffrn 1.469
_exptl_crystal_density_method 'not measured'
_exptl_crystal_description block
_exptl_crystal_F_000 1148
_exptl_crystal_size_max 0.10
_exptl_crystal_size_mid 0.07
_exptl_crystal_size_min 0.06
_refine_diff_density_max 1.076
_refine_diff_density_min -0.765
_refine_diff_density_rms 0.097
_refine_ls_abs_structure_details
;
 Flack x determined using 3317 quotients [(I+)-(I-)]/[(I+)+(I-)]
 (Parsons, Flack and Wagner, Acta Cryst. B69 (2013) 249-259).
;
_refine_ls_abs_structure_Flack 0.001(6)
_refine_ls_extinction_method none
_refine_ls_goodness_of_fit_ref 0.968
_refine_ls_hydrogen_treatment mixed
_refine_ls_matrix_type full
_refine_ls_number_constraints 0
_refine_ls_number_parameters 644
_refine_ls_number_reflns 8641
_refine_ls_number_restraints 45
_refine_ls_restrained_S_all 0.968
_refine_ls_R_factor_all 0.042
_refine_ls_R_factor_gt 0.0379
_refine_ls_shift/su_max 0
_refine_ls_shift/su_mean 0
_refine_ls_structure_factor_coef Fsqd
_refine_ls_weighting_details 'w=1/[\s^2^(Fo^2^)] where P=(Fo^2^+2Fc^2^)/3'
_refine_ls_weighting_scheme calc
_refine_ls_wR_factor_gt 0.07
_refine_ls_wR_factor_ref 0.0724
_reflns_Friedel_coverage 0.902
_reflns_Friedel_fraction_full 0.904
_reflns_Friedel_fraction_max 0.904
_reflns_number_gt 8028
_reflns_number_total 8641
_reflns_threshold_expression 'I > 2\s(I)'
_cod_data_source_file d5cc00403a2.cif
_cod_data_source_block Re-3pca
_cod_depositor_comments 'Adding full bibliography for 7134511--7134518.cif.'
_cod_original_sg_symbol_H-M 'P c'
_cod_database_code 7134514
_shelx_shelxl_version_number 2018/3

loop_
_symmetry_equiv_pos_as_xyz
'x, y, z'
'x, -y, z+1/2'

loop_
_atom_site_label
_atom_site_type_symbol
_atom_site_fract_x
_atom_site_fract_y
_atom_site_fract_z
_atom_site_U_iso_or_equiv
_atom_site_adp_type
_atom_site_occupancy
_atom_site_site_symmetry_order
_atom_site_calc_flag
_atom_site_refinement_flags_posn
_atom_site_refinement_flags_adp
_atom_site_refinement_flags_occupancy
_atom_site_disorder_assembly
_atom_site_disorder_group
Re1 Re 0.81254(3) 0.19883(2) 0.50838(2) 0.01544(9) Uani 1 1 d . . . . .
P1 P 0.3485(3) 0.32431(16) 0.17227(12) 0.0208(5) Uani 1 1 d . . . . .
P2 P 0.4108(3) 0.74329(16) 0.34630(11) 0.0182(5) Uani 1 1 d . . . . .
N4 N 0.7143(9) -0.0076(5) 0.4595(4) 0.0269(19) Uani 1 1 d . . . . .
C116 C 0.4752(12) 0.5888(7) 0.1363(5) 0.026(2) Uani 1 1 d . . . . .
H116 H 0.42501 0.647831 0.135123 0.031 Uiso 1 1 calc R U . . .
C111 C 0.1349(12) 0.3776(8) 0.0749(5) 0.027(3) Uani 1 1 d . . . . .
H111 H 0.183806 0.436898 0.077682 0.032 Uiso 1 1 calc R U . . .
N2 N 1.0039(9) 0.3930(5) 0.5378(4) 0.028(2) Uani 1 1 d . . . . .
C121 C 0.1177(14) 0.3641(7) 0.3614(5) 0.034(3) Uani 1 1 d . U . . .
H121 H 0.070736 0.372023 0.400916 0.041 Uiso 1 1 calc R U . . .
C101 C 0.5185(13) 0.1855(7) 0.1169(5) 0.026(3) Uani 1 1 d . . . . .
H101 H 0.456966 0.200964 0.080175 0.031 Uiso 1 1 calc R U . . .
C127 C 0.6185(13) 0.4970(7) 0.4558(5) 0.039(3) Uani 1 1 d . . . . .
H127 H 0.658628 0.443688 0.477111 0.046 Uiso 1 1 calc R U . . .
C115 C 0.6324(11) 0.5789(7) 0.1190(4) 0.027(2) Uani 1 1 d . . . . .
H115 H 0.690433 0.632041 0.106506 0.033 Uiso 1 1 calc R U . . .
N5 N 0.6827(9) 0.2847(6) 0.3755(4) 0.0263(19) Uani 1 1 d . . . . .
N1 N 0.6559(9) 0.2191(5) 0.5514(3) 0.0222(18) Uani 1 1 d . . . . .
C4 C 0.7493(10) 0.0670(6) 0.4753(4) 0.018(2) Uani 1 1 d . U . . .
C100 C 0.4849(11) 0.2293(6) 0.1743(4) 0.021(2) Uani 1 1 d . . . . .
C124 C 0.4987(11) 0.6513(6) 0.3924(4) 0.021(2) Uani 1 1 d . . . . .
C143 C 0.3902(11) 0.8604(6) 0.4475(4) 0.023(2) Uani 1 1 d . . . . .
H143 H 0.499173 0.844797 0.456499 0.028 Uiso 1 1 calc R U . . .
C2 C 0.9367(11) 0.3241(7) 0.5272(4) 0.023(2) Uani 1 1 d . . . . .
C1L C 1.2030(10) 0.1879(6) 0.4750(4) 0.019(2) Uani 1 1 d . . . . .
H1L H 1.206254 0.213568 0.515922 0.023 Uiso 1 1 calc R U . . .
C131 C 0.1870(11) 0.6135(6) 0.3048(4) 0.023(2) Uani 1 1 d . . . . .
H131 H 0.213356 0.580131 0.341983 0.027 Uiso 1 1 calc R U . . .
N3 N 1.0274(9) 0.0821(6) 0.6100(4) 0.028(2) Uani 1 1 d . . . . .
C118 C 0.2580(12) 0.3411(6) 0.2463(4) 0.024(2) Uani 1 1 d . . . . .
C145 C 0.1529(12) 0.9438(6) 0.4726(4) 0.027(2) Uani 1 1 d . . . . .
H145 H 0.099255 0.986071 0.49883 0.032 Uiso 1 1 calc R U . . .
C139 C 0.8161(11) 0.8797(7) 0.2423(4) 0.025(2) Uani 1 1 d . . . . .
H139 H 0.903576 0.90646 0.221332 0.03 Uiso 1 1 calc R U . . .
C107 C 0.1235(11) 0.2184(7) 0.1074(5) 0.030(2) Uani 1 1 d . . . . .
H107 H 0.164461 0.168687 0.132188 0.036 Uiso 1 1 calc R U . . .
C130 C 0.2686(11) 0.6952(6) 0.2913(4) 0.019(2) Uani 1 1 d . . . . .
C142 C 0.3080(11) 0.8208(6) 0.3965(4) 0.018(2) Uani 1 1 d . . . . .
C134 C 0.1131(11) 0.7075(6) 0.1950(4) 0.023(2) Uani 1 1 d . . . . .
H134 H 0.087584 0.739322 0.157071 0.028 Uiso 1 1 calc R U . . .
C113 C 0.6226(11) 0.4162(6) 0.1365(4) 0.022(2) Uani 1 1 d . . . . .
H113 H 0.672486 0.357123 0.136107 0.026 Uiso 1 1 calc R U . . .
C114 C 0.7075(11) 0.4936(6) 0.1193(4) 0.019(2) Uani 1 1 d . . . . .
H114 H 0.816242 0.488315 0.107787 0.023 Uiso 1 1 calc R U . . .
C3 C 0.9510(10) 0.1262(6) 0.5753(4) 0.016(2) Uani 1 1 d . . . . .
C106 C 0.1915(12) 0.3058(7) 0.1134(5) 0.026(2) Uani 1 1 d . . . . .
C102 C 0.6390(11) 0.1209(7) 0.1136(5) 0.028(2) Uani 1 1 d . . . . .
H102 H 0.658977 0.089997 0.075433 0.034 Uiso 1 1 calc R U . . .
C105 C 0.5766(12) 0.2084(6) 0.2271(5) 0.028(2) Uani 1 1 d . . . . .
H105 H 0.554966 0.237276 0.265821 0.034 Uiso 1 1 calc R U . . .
C123 C 0.3473(12) 0.3726(6) 0.2973(5) 0.029(2) Uani 1 1 d . U . . .
H123 H 0.457531 0.387266 0.29293 0.035 Uiso 1 1 calc R U . . .
C137 C 0.6196(10) 0.7600(6) 0.2501(4) 0.021(2) Uani 1 1 d . . . . .
H137 H 0.572152 0.704372 0.234645 0.025 Uiso 1 1 calc R U . . .
C119 C 0.0952(11) 0.3197(6) 0.2532(5) 0.027(2) Uani 1 1 d . U . . .
H119 H 0.033073 0.296075 0.218753 0.032 Uiso 1 1 calc R U . . .
C120 C 0.0254(13) 0.3334(6) 0.3106(5) 0.034(3) Uani 1 1 d . . . . .
H120 H -0.085815 0.321668 0.314952 0.041 Uiso 1 1 calc R U . . .
C140 C 0.7604(11) 0.9213(7) 0.2965(5) 0.030(2) Uani 1 1 d . . . . .
H140 H 0.809359 0.976417 0.312084 0.036 Uiso 1 1 calc R U . . .
C122 C 0.2785(13) 0.3831(7) 0.3542(5) 0.034(3) Uani 1 1 d . U . . .
H122 H 0.342065 0.403719 0.389187 0.041 Uiso 1 1 calc R U . . .
C2L C 1.3449(11) 0.1708(6) 0.4473(4) 0.024(2) Uani 1 1 d . . . . .
H2L H 1.443802 0.185054 0.468419 0.028 Uiso 1 1 calc R U . . .
C135 C 0.2269(11) 0.7431(6) 0.2358(4) 0.022(2) Uani 1 1 d . . . . .
H135 H 0.277739 0.800092 0.226673 0.026 Uiso 1 1 calc R U . . .
C112 C 0.4636(11) 0.4244(6) 0.1545(4) 0.019(2) Uani 1 1 d . . . . .
C136 C 0.5635(10) 0.8016(6) 0.3040(4) 0.020(2) Uani 1 1 d . . . . .
C104 C 0.6998(12) 0.1455(7) 0.2233(5) 0.032(2) Uani 1 1 d . . . . .
H104 H 0.764018 0.132099 0.259739 0.039 Uiso 1 1 calc R U . . .
C141 C 0.6329(10) 0.8820(6) 0.3277(4) 0.023(2) Uani 1 1 d . . . . .
H141 H 0.594269 0.909765 0.36463 0.027 Uiso 1 1 calc R U . . .
C138 C 0.7453(11) 0.8006(7) 0.2192(4) 0.025(2) Uani 1 1 d . . . . .
H138 H 0.782571 0.773468 0.181866 0.03 Uiso 1 1 calc R U . . .
C5 C 0.7292(10) 0.2554(6) 0.4227(4) 0.020(2) Uani 1 1 d . . . . .
C147 C 0.1492(12) 0.8416(7) 0.3835(5) 0.020(2) Uani 1 1 d . . . . .
H147 H 0.09369 0.814079 0.348792 0.024 Uiso 1 1 calc R U . . .
C126 C 0.6913(13) 0.5278(7) 0.4033(5) 0.036(3) Uani 1 1 d . . . . .
H126 H 0.78309 0.496309 0.388973 0.043 Uiso 1 1 calc R U . . .
C117 C 0.3934(11) 0.5128(6) 0.1549(4) 0.022(2) Uani 1 1 d . . . . .
H117 H 0.286699 0.519648 0.168563 0.026 Uiso 1 1 calc R U . . .
N1L N 1.0585(9) 0.1705(5) 0.4477(3) 0.0166(16) Uani 1 1 d . . . . .
C129 C 0.4235(13) 0.6209(8) 0.4459(5) 0.027(3) Uani 1 1 d . . . . .
H129 H 0.331501 0.651858 0.460607 0.033 Uiso 1 1 calc R U . . .
C109 C -0.0600(13) 0.2756(8) 0.0282(5) 0.043(3) Uani 1 1 d . . . . .
H109 H -0.14671 0.264976 -0.0008 0.052 Uiso 1 1 calc R U . . .
C110 C 0.0090(12) 0.3630(8) 0.0329(5) 0.035(3) Uani 1 1 d . . . . .
H110 H -0.030576 0.412274 0.007336 0.043 Uiso 1 1 calc R U . . .
C128 C 0.4875(12) 0.5429(7) 0.4779(4) 0.031(2) Uani 1 1 d . . . . .
H128 H 0.439293 0.521932 0.515018 0.037 Uiso 1 1 calc R U . . .
C146 C 0.0710(12) 0.9037(7) 0.4221(5) 0.028(2) Uani 1 1 d . . . . .
H146 H -0.038644 0.918486 0.413793 0.034 Uiso 1 1 calc R U . . .
C132 C 0.0679(11) 0.5810(7) 0.2640(5) 0.028(2) Uani 1 1 d . . . . .
H132 H 0.008218 0.527434 0.274278 0.034 Uiso 1 1 calc R U . . .
C125 C 0.6330(12) 0.6044(7) 0.3707(5) 0.031(2) Uani 1 1 d . . . . .
H125 H 0.683821 0.624865 0.334038 0.037 Uiso 1 1 calc R U . . .
C103 C 0.7321(12) 0.1015(7) 0.1681(5) 0.035(3) Uani 1 1 d . . . . .
H103 H 0.81739 0.058009 0.166664 0.042 Uiso 1 1 calc R U . . .
C133 C 0.0358(12) 0.6266(7) 0.2082(5) 0.032(2) Uani 1 1 d . . . . .
H133 H -0.04042 0.601702 0.178759 0.038 Uiso 1 1 calc R U . . .
C144 C 0.3117(12) 0.9227(6) 0.4848(4) 0.025(2) Uani 1 1 d . . . . .
H144 H 0.367702 0.951024 0.5191 0.029 Uiso 1 1 calc R U . . .
C108 C -0.0022(13) 0.2035(8) 0.0659(5) 0.039(3) Uani 1 1 d . . . . .
H108 H -0.050236 0.144032 0.062778 0.047 Uiso 1 1 calc R U . . .
C5L C 1.0569(10) 0.1340(6) 0.3898(4) 0.0167(19) Uani 1 1 d . . . . .
H5 H 0.956002 0.121908 0.369489 0.02 Uiso 1 1 calc R U . . .
O1L O 1.0573(8) 0.0638(5) 0.2652(3) 0.0295(16) Uani 1 1 d . . . . .
O2L O 1.3224(8) 0.0464(6) 0.2738(3) 0.0340(18) Uani 1 1 d D U . . .
C6L C 1.1826(11) 0.0725(6) 0.2946(4) 0.021(2) Uani 1 1 d . . . . .
C4L C 1.1945(11) 0.1130(6) 0.3583(4) 0.017(2) Uani 1 1 d . . . . .
C1S C 1.4193(12) 0.0790(7) 0.6347(5) 0.028(3) Uani 1 1 d . . . . .
H1S1 H 1.378604 0.142505 0.637017 0.034 Uiso 1 1 calc R U . . .
H1S2 H 1.435884 0.062721 0.590856 0.034 Uiso 1 1 calc R U . . .
H1S3 H 1.521357 0.074393 0.658494 0.034 Uiso 1 1 calc R U . . .
C3L C 1.3432(11) 0.1325(6) 0.3880(4) 0.022(2) Uani 1 1 d . . . . .
H3L H 1.440597 0.119691 0.36784 0.027 Uiso 1 1 calc R U . . .
O1S O 1.3062(8) 0.0174(5) 0.6603(3) 0.044(2) Uani 1 1 d . U . . .
H1S H 1.213363 0.039118 0.654947 0.053 Uiso 1 1 calc R U . . .
H1 H 1.320(13) 0.012(6) 0.244(3) 0.03(3) Uiso 1 1 d D . . . .

loop_
_atom_site_aniso_label
_atom_site_aniso_U_11
_atom_site_aniso_U_22
_atom_site_aniso_U_33
_atom_site_aniso_U_23
_atom_site_aniso_U_13
_atom_site_aniso_U_12
Re1 0.01262(16) 0.02067(16) 0.01306(15) -0.0019(2) 0.00077(11) 0.0007(2)
P1 0.0192(14) 0.0233(13) 0.0202(14) -0.0011(10) 0.0038(11) -0.0015(10)
P2 0.0175(13) 0.0209(13) 0.0162(12) -0.0008(10) 0.0004(10) 0.0026(10)
N4 0.016(4) 0.027(5) 0.038(5) -0.007(4) 0.008(4) -0.005(4)
C116 0.029(6) 0.016(5) 0.033(6) -0.003(4) 0.001(5) -0.004(4)
C111 0.024(7) 0.032(6) 0.025(6) -0.005(5) 0.005(5) 0.002(5)
N2 0.029(5) 0.022(5) 0.034(5) -0.008(4) 0.002(4) -0.002(4)
C121 0.051(7) 0.027(6) 0.025(6) 0.012(5) 0.023(5) 0.006(5)
C101 0.017(6) 0.033(7) 0.029(7) 0.001(5) 0.002(5) -0.004(5)
C127 0.053(8) 0.039(6) 0.024(6) 0.006(5) -0.005(5) 0.021(6)
C115 0.031(6) 0.030(6) 0.021(5) -0.002(4) 0.001(4) -0.009(5)
N5 0.015(4) 0.045(5) 0.019(4) 0.003(4) -0.004(4) 0.004(4)
N1 0.025(5) 0.028(5) 0.013(4) -0.005(3) -0.009(4) 0.005(4)
C4 0.008(4) 0.030(5) 0.017(5) 0.001(4) 0.008(4) -0.003(4)
C100 0.019(5) 0.017(5) 0.027(6) 0.000(4) 0.006(4) -0.009(4)
C124 0.021(6) 0.021(6) 0.020(5) 0.000(4) -0.011(4) 0.003(4)
C143 0.019(5) 0.029(5) 0.022(5) -0.002(4) 0.002(4) -0.001(4)
C2 0.019(5) 0.035(6) 0.015(5) 0.006(4) 0.004(4) 0.006(4)
C1L 0.019(5) 0.021(5) 0.018(5) 0.004(4) -0.007(4) 0.002(4)
C131 0.022(5) 0.026(5) 0.020(5) -0.002(4) -0.003(4) 0.003(4)
N3 0.016(4) 0.040(5) 0.029(5) 0.003(4) 0.004(4) 0.004(4)
C118 0.029(6) 0.024(5) 0.020(5) 0.001(4) 0.008(5) -0.003(5)
C145 0.040(7) 0.020(5) 0.022(5) 0.000(4) 0.013(5) 0.006(5)
C139 0.019(5) 0.035(6) 0.021(5) 0.007(4) 0.002(4) 0.006(4)
C107 0.019(5) 0.025(6) 0.045(7) -0.005(5) 0.008(5) 0.004(4)
C130 0.017(5) 0.024(5) 0.017(5) 0.002(4) 0.003(4) 0.006(4)
C142 0.020(5) 0.018(5) 0.015(5) 0.003(4) 0.002(4) 0.002(4)
C134 0.023(5) 0.031(6) 0.016(5) 0.001(4) -0.002(4) 0.006(4)
C113 0.024(5) 0.025(5) 0.017(5) -0.001(4) -0.006(4) 0.005(4)
C114 0.015(5) 0.028(5) 0.016(5) -0.002(4) 0.006(4) -0.006(4)
C3 0.014(5) 0.017(5) 0.018(5) -0.005(4) 0.006(4) 0.000(4)
C106 0.020(6) 0.026(6) 0.032(6) -0.002(5) 0.000(5) 0.003(4)
C102 0.021(6) 0.025(6) 0.039(7) -0.006(5) 0.007(5) 0.000(5)
C105 0.034(6) 0.022(5) 0.028(6) 0.000(4) 0.003(5) 0.004(4)
C123 0.030(6) 0.027(5) 0.031(6) -0.001(4) 0.006(5) 0.007(4)
C137 0.012(5) 0.026(5) 0.025(5) 0.000(4) -0.003(4) -0.001(4)
C119 0.020(5) 0.027(5) 0.034(6) 0.002(4) 0.006(4) 0.001(4)
C120 0.036(6) 0.025(6) 0.042(7) 0.013(5) 0.019(5) -0.002(5)
C140 0.026(6) 0.037(6) 0.026(6) 0.001(5) -0.004(5) -0.011(5)
C122 0.047(7) 0.028(5) 0.026(5) 0.000(4) -0.003(5) 0.009(5)
C2L 0.011(5) 0.031(6) 0.029(6) 0.000(4) -0.002(4) 0.001(4)
C135 0.019(5) 0.026(5) 0.020(5) 0.000(4) 0.010(4) -0.002(4)
C112 0.020(5) 0.026(5) 0.012(5) 0.003(4) 0.000(4) 0.006(4)
C136 0.019(5) 0.023(5) 0.018(5) -0.001(4) 0.000(4) 0.003(4)
C104 0.026(6) 0.038(6) 0.033(6) 0.007(5) 0.001(5) 0.004(5)
C141 0.020(5) 0.027(5) 0.021(5) -0.001(4) -0.004(4) 0.004(4)
C138 0.026(6) 0.034(6) 0.015(5) 0.001(4) 0.005(4) 0.010(5)
C5 0.009(5) 0.024(5) 0.027(6) -0.002(4) 0.007(4) 0.002(4)
C147 0.020(6) 0.021(6) 0.019(6) 0.001(4) -0.005(5) 0.004(4)
C126 0.041(7) 0.040(7) 0.027(6) 0.004(5) 0.001(5) 0.019(5)
C117 0.019(5) 0.029(5) 0.018(5) -0.005(4) 0.007(4) -0.001(4)
N1L 0.014(4) 0.018(4) 0.018(4) 0.007(3) 0.004(3) 0.001(3)
C129 0.027(7) 0.034(6) 0.020(6) -0.002(4) 0.000(5) 0.001(5)
C109 0.023(6) 0.070(9) 0.037(7) -0.024(6) -0.001(5) 0.006(6)
C110 0.026(6) 0.055(7) 0.025(6) 0.000(5) 0.000(5) 0.007(5)
C128 0.040(7) 0.033(6) 0.018(5) 0.005(4) -0.002(5) 0.008(5)
C146 0.026(6) 0.024(6) 0.034(6) 0.006(5) 0.005(5) 0.000(5)
C132 0.024(6) 0.026(6) 0.036(6) -0.006(5) 0.003(5) -0.004(4)
C125 0.031(6) 0.036(6) 0.024(6) 0.000(5) 0.004(5) 0.012(5)
C103 0.030(6) 0.023(5) 0.052(7) 0.005(5) 0.001(5) 0.007(5)
C133 0.027(6) 0.039(6) 0.029(6) -0.007(5) -0.009(5) 0.005(5)
C144 0.033(6) 0.023(5) 0.017(5) -0.002(4) 0.000(5) -0.002(4)
C108 0.029(6) 0.045(7) 0.043(7) -0.021(6) 0.001(5) -0.009(5)
C5L 0.013(5) 0.018(5) 0.018(5) 0.001(4) -0.004(4) -0.001(4)
O1L 0.018(4) 0.045(4) 0.026(4) -0.014(3) -0.001(3) 0.005(3)
O2L 0.024(4) 0.051(5) 0.028(4) -0.022(4) 0.005(3) -0.002(3)
C6L 0.022(6) 0.019(5) 0.022(5) -0.001(4) 0.014(4) 0.001(4)
C4L 0.011(5) 0.025(5) 0.014(5) 0.005(4) 0.002(4) -0.003(4)
C1S 0.033(6) 0.032(6) 0.019(6) -0.004(5) 0.003(5) -0.005(5)
C3L 0.015(5) 0.025(5) 0.027(5) 0.002(4) 0.005(4) 0.002(4)
O1S 0.022(4) 0.065(5) 0.045(5) 0.035(4) 0.002(3) 0.001(4)

loop_
_atom_type_symbol
_atom_type_description
_atom_type_scat_dispersion_real
_atom_type_scat_dispersion_imag
_atom_type_scat_source
C C 0.0033 0.0016 'International Tables Vol C Tables 4.2.6.8 and 6.1.1.4'
P P 0.1023 0.0942 'International Tables Vol C Tables 4.2.6.8 and 6.1.1.4'
Re Re -1.0185 7.231 'International Tables Vol C Tables 4.2.6.8 and 6.1.1.4'
O O 0.0106 0.006 'International Tables Vol C Tables 4.2.6.8 and 6.1.1.4'
N N 0.0061 0.0033 'International Tables Vol C Tables 4.2.6.8 and 6.1.1.4'
H H 0 0 'International Tables Vol C Tables 4.2.6.8 and 6.1.1.4'

loop_
_geom_angle_atom_site_label_1
_geom_angle_atom_site_label_2
_geom_angle_atom_site_label_3
_geom_angle
_geom_angle_site_symmetry_1
_geom_angle_site_symmetry_3
_geom_angle_publ_flag
N1 Re1 C3 97.9(3) . . ?
N1 Re1 C4 98.9(3) . . ?
C3 Re1 C4 84.4(3) . . ?
N1 Re1 C5 99.8(3) . . ?
C3 Re1 C5 161.9(3) . . ?
C4 Re1 C5 89.3(3) . . ?
N1 Re1 C2 97.6(4) . . ?
C3 Re1 C2 92.5(3) . . ?
C4 Re1 C2 163.4(3) . . ?
C5 Re1 C2 88.8(3) . . ?
N1 Re1 N1L 177.2(3) . . ?
C3 Re1 N1L 80.1(3) . . ?
C4 Re1 N1L 83.0(3) . . ?
C5 Re1 N1L 82.3(3) . . ?
C2 Re1 N1L 80.4(3) . . ?
C100 P1 C112 106.5(4) . . ?
C100 P1 C118 111.6(4) . . ?
C112 P1 C118 108.8(4) . . ?
C100 P1 C106 110.5(4) . . ?
C112 P1 C106 110.7(4) . . ?
C118 P1 C106 108.6(5) . . ?
C130 P2 C142 108.6(4) . . ?
C130 P2 C136 108.5(4) . . ?
C142 P2 C136 111.7(4) . . ?
C130 P2 C124 108.9(4) . . ?
C142 P2 C124 109.2(4) . . ?
C136 P2 C124 109.9(4) . . ?
C117 C116 C115 119.0(9) . . ?
C117 C116 H116 120.5 . . ?
C115 C116 H116 120.5 . . ?
C110 C111 C106 120.5(11) . . ?
C110 C111 H111 119.8 . . ?
C106 C111 H111 119.8 . . ?
C122 C121 C120 119.6(10) . . ?
C122 C121 H121 120.2 . . ?
C120 C121 H121 120.2 . . ?
C102 C101 C100 120.8(10) . . ?
C102 C101 H101 119.6 . . ?
C100 C101 H101 119.6 . . ?
C126 C127 C128 120.2(10) . . ?
C126 C127 H127 119.9 . . ?
C128 C127 H127 119.9 . . ?
C116 C115 C114 121.6(9) . . ?
C116 C115 H115 119.2 . . ?
C114 C115 H115 119.2 . . ?
N4 C4 Re1 177.1(8) . . ?
C105 C100 C101 119.5(9) . . ?
C105 C100 P1 121.8(7) . . ?
C101 C100 P1 117.8(8) . . ?
C129 C124 C125 120.3(9) . . ?
C129 C124 P2 119.9(8) . . ?
C125 C124 P2 119.5(8) . . ?
C144 C143 C142 119.3(9) . . ?
C144 C143 H143 120.3 . . ?
C142 C143 H143 120.3 . . ?
N2 C2 Re1 179.5(9) . . ?
N1L C1L C2L 123.8(9) . . ?
N1L C1L H1L 118.1 . . ?
C2L C1L H1L 118.1 . . ?
C132 C131 C130 120.1(9) . . ?
C132 C131 H131 119.9 . . ?
C130 C131 H131 119.9 . . ?
C123 C118 C119 119.3(9) . . ?
C123 C118 P1 120.8(8) . . ?
C119 C118 P1 119.9(7) . . ?
C144 C145 C146 120.1(9) . . ?
C144 C145 H145 120 . . ?
C146 C145 H145 120 . . ?
C138 C139 C140 120.4(9) . . ?
C138 C139 H139 119.8 . . ?
C140 C139 H139 119.8 . . ?
C108 C107 C106 120.3(10) . . ?
C108 C107 H107 119.8 . . ?
C106 C107 H107 119.8 . . ?
C131 C130 C135 118.6(8) . . ?
C131 C130 P2 120.8(7) . . ?
C135 C130 P2 120.4(7) . . ?
C147 C142 C143 120.9(9) . . ?
C147 C142 P2 119.4(7) . . ?
C143 C142 P2 119.6(7) . . ?
C135 C134 C133 120.7(9) . . ?
C135 C134 H134 119.6 . . ?
C133 C134 H134 119.6 . . ?
C114 C113 C112 120.3(8) . . ?
C114 C113 H113 119.9 . . ?
C112 C113 H113 119.9 . . ?
C113 C114 C115 119.2(9) . . ?
C113 C114 H114 120.4 . . ?
C115 C114 H114 120.4 . . ?
N3 C3 Re1 176.3(8) . . ?
C107 C106 C111 119.5(10) . . ?
C107 C106 P1 118.9(8) . . ?
C111 C106 P1 121.6(8) . . ?
C101 C102 C103 118.6(10) . . ?
C101 C102 H102 120.7 . . ?
C103 C102 H102 120.7 . . ?
C100 C105 C104 119.6(9) . . ?
C100 C105 H105 120.2 . . ?
C104 C105 H105 120.2 . . ?
C122 C123 C118 120.5(10) . . ?
C122 C123 H123 119.7 . . ?
C118 C123 H123 119.7 . . ?
C138 C137 C136 119.3(9) . . ?
C138 C137 H137 120.3 . . ?
C136 C137 H137 120.3 . . ?
C120 C119 C118 119.7(10) . . ?
C120 C119 H119 120.2 . . ?
C118 C119 H119 120.2 . . ?
C121 C120 C119 120.1(10) . . ?
C121 C120 H120 120 . . ?
C119 C120 H120 120 . . ?
C141 C140 C139 120.0(9) . . ?
C141 C140 H140 120 . . ?
C139 C140 H140 120 . . ?
C123 C122 C121 120.7(10) . . ?
C123 C122 H122 119.6 . . ?
C121 C122 H122 119.6 . . ?
C1L C2L C3L 119.2(9) . . ?
C1L C2L H2L 120.4 . . ?
C3L C2L H2L 120.4 . . ?
C134 C135 C130 120.1(9) . . ?
C134 C135 H135 120 . . ?
C130 C135 H135 120 . . ?
C113 C112 C117 118.5(8) . . ?
C113 C112 P1 120.8(7) . . ?
C117 C112 P1 120.6(7) . . ?
C141 C136 C137 121.2(8) . . ?
C141 C136 P2 120.2(7) . . ?
C137 C136 P2 118.4(7) . . ?
C103 C104 C105 121.4(10) . . ?
C103 C104 H104 119.3 . . ?
C105 C104 H104 119.3 . . ?
C136 C141 C140 118.8(9) . . ?
C136 C141 H141 120.6 . . ?
C140 C141 H141 120.6 . . ?
C139 C138 C137 120.3(9) . . ?
C139 C138 H138 119.9 . . ?
C137 C138 H138 119.9 . . ?
N5 C5 Re1 178.7(8) . . ?
C142 C147 C146 119.1(10) . . ?
C142 C147 H147 120.5 . . ?
C146 C147 H147 120.5 . . ?
C127 C126 C125 121.0(10) . . ?
C127 C126 H126 119.5 . . ?
C125 C126 H126 119.5 . . ?
C116 C117 C112 121.3(9) . . ?
C116 C117 H117 119.3 . . ?
C112 C117 H117 119.3 . . ?
C1L N1L C5L 117.0(8) . . ?
C1L N1L Re1 118.9(6) . . ?
C5L N1L Re1 124.0(6) . . ?
C124 C129 C128 118.4(10) . . ?
C124 C129 H129 120.8 . . ?
C128 C129 H129 120.8 . . ?
C110 C109 C108 120.2(10) . . ?
C110 C109 H109 119.9 . . ?
C108 C109 H109 119.9 . . ?
C111 C110 C109 119.4(11) . . ?
C111 C110 H110 120.3 . . ?
C109 C110 H110 120.3 . . ?
C127 C128 C129 120.7(10) . . ?
C127 C128 H128 119.7 . . ?
C129 C128 H128 119.7 . . ?
C145 C146 C147 120.1(10) . . ?
C145 C146 H146 119.9 . . ?
C147 C146 H146 119.9 . . ?
C133 C132 C131 119.9(9) . . ?
C133 C132 H132 120.1 . . ?
C131 C132 H132 120.1 . . ?
C126 C125 C124 119.3(9) . . ?
C126 C125 H125 120.3 . . ?
C124 C125 H125 120.3 . . ?
C104 C103 C102 120.0(9) . . ?
C104 C103 H103 120 . . ?
C102 C103 H103 120 . . ?
C134 C133 C132 120.4(9) . . ?
C134 C133 H133 119.8 . . ?
C132 C133 H133 119.8 . . ?
C145 C144 C143 120.4(9) . . ?
C145 C144 H144 119.8 . . ?
C143 C144 H144 119.8 . . ?
C107 C108 C109 120.1(10) . . ?
C107 C108 H108 120 . . ?
C109 C108 H108 120 . . ?
N1L C5L C4L 123.4(8) . . ?
N1L C5L H5 118.3 . . ?
C4L C5L H5 118.3 . . ?
C6L O2L H1 116(8) . . ?
O1L C6L O2L 123.7(9) . . ?
O1L C6L C4L 123.4(8) . . ?
O2L C6L C4L 112.9(8) . . ?
C5L C4L C3L 118.0(9) . . ?
C5L C4L C6L 120.1(8) . . ?
C3L C4L C6L 121.9(9) . . ?
O1S C1S H1S1 109.5 . . ?
O1S C1S H1S2 109.5 . . ?
H1S1 C1S H1S2 109.5 . . ?
O1S C1S H1S3 109.5 . . ?
H1S1 C1S H1S3 109.5 . . ?
H1S2 C1S H1S3 109.5 . . ?
C2L C3L C4L 118.6(9) . . ?
C2L C3L H3L 120.7 . . ?
C4L C3L H3L 120.7 . . ?
C1S O1S H1S 109.5 . . ?

loop_
_geom_bond_atom_site_label_1
_geom_bond_atom_site_label_2
_geom_bond_distance
_geom_bond_site_symmetry_2
_geom_bond_publ_flag
Re1 N1 1.647(8) . ?
Re1 C3 2.092(9) . ?
Re1 C4 2.093(9) . ?
Re1 C5 2.103(10) . ?
Re1 C2 2.118(10) . ?
Re1 N1L 2.494(7) . ?
P1 C100 1.782(9) . ?
P1 C112 1.783(9) . ?
P1 C118 1.791(9) . ?
P1 C106 1.807(10) . ?
P2 C130 1.783(9) . ?
P2 C142 1.789(9) . ?
P2 C136 1.795(9) . ?
P2 C124 1.797(9) . ?
N4 C4 1.164(10) . ?
C116 C117 1.359(12) . ?
C116 C115 1.380(13) . ?
C116 H116 0.95 . ?
C111 C110 1.375(14) . ?
C111 C106 1.398(14) . ?
C111 H111 0.95 . ?
N2 C2 1.162(11) . ?
C121 C122 1.382(14) . ?
C121 C120 1.384(15) . ?
C121 H121 0.95 . ?
C101 C102 1.375(14) . ?
C101 C100 1.417(14) . ?
C101 H101 0.95 . ?
C127 C126 1.367(14) . ?
C127 C128 1.374(13) . ?
C127 H127 0.95 . ?
C115 C114 1.383(12) . ?
C115 H115 0.95 . ?
N5 C5 1.151(11) . ?
C100 C105 1.375(13) . ?
C124 C129 1.392(14) . ?
C124 C125 1.401(13) . ?
C143 C144 1.381(12) . ?
C143 C142 1.391(12) . ?
C143 H143 0.95 . ?
C1L N1L 1.345(10) . ?
C1L C2L 1.362(12) . ?
C1L H1L 0.95 . ?
C131 C132 1.382(12) . ?
C131 C130 1.398(12) . ?
C131 H131 0.95 . ?
N3 C3 1.153(11) . ?
C118 C123 1.378(13) . ?
C118 C119 1.405(13) . ?
C145 C144 1.375(13) . ?
C145 C146 1.386(13) . ?
C145 H145 0.95 . ?
C139 C138 1.372(13) . ?
C139 C140 1.398(13) . ?
C139 H139 0.95 . ?
C107 C108 1.368(14) . ?
C107 C106 1.389(13) . ?
C107 H107 0.95 . ?
C130 C135 1.408(12) . ?
C142 C147 1.377(13) . ?
C134 C135 1.368(12) . ?
C134 C133 1.369(13) . ?
C134 H134 0.95 . ?
C113 C114 1.379(12) . ?
C113 C112 1.397(12) . ?
C113 H113 0.95 . ?
C114 H114 0.95 . ?
C102 C103 1.406(14) . ?
C102 H102 0.95 . ?
C105 C104 1.377(13) . ?
C105 H105 0.95 . ?
C123 C122 1.370(13) . ?
C123 H123 0.95 . ?
C137 C138 1.386(12) . ?
C137 C136 1.393(12) . ?
C137 H137 0.95 . ?
C119 C120 1.388(14) . ?
C119 H119 0.95 . ?
C120 H120 0.95 . ?
C140 C141 1.393(12) . ?
C140 H140 0.95 . ?
C122 H122 0.95 . ?
C2L C3L 1.382(12) . ?
C2L H2L 0.95 . ?
C135 H135 0.95 . ?
C112 C117 1.406(12) . ?
C136 C141 1.388(12) . ?
C104 C103 1.376(14) . ?
C104 H104 0.95 . ?
C141 H141 0.95 . ?
C138 H138 0.95 . ?
C147 C146 1.394(14) . ?
C147 H147 0.95 . ?
C126 C125 1.388(13) . ?
C126 H126 0.95 . ?
C117 H117 0.95 . ?
N1L C5L 1.346(11) . ?
C129 C128 1.414(14) . ?
C129 H129 0.95 . ?
C109 C110 1.390(15) . ?
C109 C108 1.393(15) . ?
C109 H109 0.95 . ?
C110 H110 0.95 . ?
C128 H128 0.95 . ?
C146 H146 0.95 . ?
C132 C133 1.382(13) . ?
C132 H132 0.95 . ?
C125 H125 0.95 . ?
C103 H103 0.95 . ?
C133 H133 0.95 . ?
C144 H144 0.95 . ?
C108 H108 0.95 . ?
C5L C4L 1.382(12) . ?
C5L H5 0.95 . ?
O1L C6L 1.208(10) . ?
O2L C6L 1.316(10) . ?
O2L H1 0.80(3) . ?
C6L C4L 1.482(13) . ?
C4L C3L 1.403(12) . ?
C1S O1S 1.419(11) . ?
C1S H1S1 0.98 . ?
C1S H1S2 0.98 . ?
C1S H1S3 0.98 . ?
C3L H3L 0.95 . ?
O1S H1S 0.84 . ?
